data_4322615
loop_
_publ_author_name
'Victor G. Young'
'Andrew G. Sykes'

_publ_section_title
;
 Absence of Hydronium Ion Formation in a Ternary Crown Ether.Mineral
 Acid.Water Complex: X-ray Crystal Structure of
 1,8-Oxybis(ethyleneoxyethyleneoxy)anthracene-9,10-dione.HNO3.3H2O
;
_journal_name_full 'Inorganic Chemistry'
_journal_page_first 376
_journal_page_last 378
_journal_paper_doi 10.1021/ic970839o
_journal_volume 37
_journal_year 1998
_chemical_compound_source 'Prof. A. Sykes - USD'
_chemical_formula_sum 'C22 H29 N O13'
_chemical_formula_weight 515.46
_chemical_name_common 96198
_chemical_name_systematic
;
 ?
;
_space_group_IT_number 14
_symmetry_cell_setting monoclinic
_symmetry_space_group_name_Hall '-P 2ybc'
_symmetry_space_group_name_H-M 'P 1 21/c 1'
_atom_sites_solution_hydrogens geom
_atom_sites_solution_primary direct
_atom_sites_solution_secondary difmap
_audit_creation_method SHELXL
_cell_angle_alpha 90.00
_cell_angle_beta 96.828(1)
_cell_angle_gamma 90.00
_cell_formula_units_Z 4
_cell_length_a 19.7151(14)
_cell_length_b 16.4937(12)
_cell_length_c 7.5239(5)
_cell_measurement_temperature 173(2)
_cell_volume 2429.2(3)
_computing_structure_refinement 'SHELXL-93 (Sheldrick, 1993)'
_computing_structure_solution 'SHELXS-86 (Sheldrick, 1990)'
_diffrn_ambient_temperature 173(2)
_diffrn_radiation_monochromator graphite
_diffrn_radiation_source 'fine-focus sealed tube'
_diffrn_radiation_type MoK\a
_diffrn_radiation_wavelength 0.71073
_diffrn_reflns_av_R_equivalents 0.0348
_diffrn_reflns_av_sigmaI/netI 0.0831
_diffrn_reflns_limit_h_max 23
_diffrn_reflns_limit_h_min -23
_diffrn_reflns_limit_k_max 19
_diffrn_reflns_limit_k_min 0
_diffrn_reflns_limit_l_max 8
_diffrn_reflns_limit_l_min 0
_diffrn_reflns_number 11314
_diffrn_reflns_theta_max 25.01
_diffrn_reflns_theta_min 1.04
_exptl_absorpt_coefficient_mu 0.117
_exptl_absorpt_correction_T_max 1.000
_exptl_absorpt_correction_T_min 0.673
_exptl_absorpt_correction_type 'SADABS (Sheldrick, 1996)'
_exptl_crystal_colour Yellow
_exptl_crystal_density_diffrn 1.409
_exptl_crystal_description Plate
_exptl_crystal_F_000 1088
_exptl_crystal_size_max 0.40
_exptl_crystal_size_mid 0.40
_exptl_crystal_size_min 0.04
_refine_diff_density_max 0.374
_refine_diff_density_min -0.271
_refine_diff_density_rms 0.055
_refine_ls_extinction_method none
_refine_ls_goodness_of_fit_all 1.008
_refine_ls_goodness_of_fit_obs 1.149
_refine_ls_matrix_type full
_refine_ls_number_parameters 365
_refine_ls_number_reflns 4175
_refine_ls_number_restraints 21
_refine_ls_restrained_S_all 1.032
_refine_ls_restrained_S_obs 1.145
_refine_ls_R_factor_all 0.1510
_refine_ls_R_factor_obs 0.0761
_refine_ls_shift/esd_max 0.015
_refine_ls_shift/esd_mean 0.001
_refine_ls_structure_factor_coef Fsqd
_refine_ls_weighting_details 'w=1/[\s^2^(Fo^2^)+(0.1020P)^2^+1.0278P] where P=(Fo^2^+2Fc^2^)/3'
_refine_ls_weighting_scheme calc
_refine_ls_wR_factor_all 0.2151
_refine_ls_wR_factor_obs 0.1729
_reflns_number_observed 2314
_reflns_number_total 4176
_reflns_observed_criterion >2sigma(I)
_cod_data_source_file ic970839o_1.cif
_cod_data_source_block 96198
_cod_depositor_comments
;
The following automatic conversions were performed:

'_refine_ls_weighting_scheme' value 'calc
w=1/[\s^2^(Fo^2^)+(0.1020P)^2^+1.0278P] where P=(Fo^2^+2Fc^2^)/3' was
changed to 'calc'. New tag '_refine_ls_weighting_details' was
created. The value of the new tag was set to
'w=1/[\s^2^(Fo^2^)+(0.1020P)^2^+1.0278P] where P=(Fo^2^+2Fc^2^)/3'.

Automatic conversion script
Id: cif_fix_values 3143 2015-03-26 13:38:13Z robertas 
;
_cod_database_code 4322615

loop_
_symmetry_equiv_pos_as_xyz
'x, y, z'
'-x, y+1/2, -z+1/2'
'-x, -y, -z'
'x, -y-1/2, z-1/2'

loop_
_atom_site_aniso_label
_atom_site_aniso_U_11
_atom_site_aniso_U_22
_atom_site_aniso_U_33
_atom_site_aniso_U_23
_atom_site_aniso_U_13
_atom_site_aniso_U_12
O1 0.058(2) 0.035(2) 0.052(2) -0.0054(14) 0.022(2) -0.0007(15)
C1 0.040(2) 0.035(2) 0.026(2) 0.002(2) 0.000(2) 0.005(2)
C2 0.041(2) 0.035(2) 0.019(2) -0.003(2) -0.003(2) -0.006(2)
C3 0.035(2) 0.044(3) 0.027(2) 0.001(2) -0.001(2) -0.005(2)
O2 0.048(2) 0.031(2) 0.039(2) 0.0041(13) 0.0058(13) -0.0047(13)
C4 0.053(3) 0.036(3) 0.040(3) 0.010(2) 0.000(2) -0.008(2)
C5 0.069(3) 0.035(3) 0.034(3) 0.002(2) -0.006(2) -0.015(2)
O3 0.060(2) 0.037(2) 0.036(2) -0.0038(13) 0.0060(14) 0.0036(15)
C6 0.079(4) 0.032(3) 0.041(3) -0.001(2) 0.014(2) 0.010(2)
C7 0.073(4) 0.061(3) 0.044(3) 0.011(3) 0.011(3) 0.027(3)
O4 0.054(2) 0.060(2) 0.061(2) 0.011(2) 0.009(2) 0.008(2)
C8 0.054(3) 0.068(4) 0.078(4) 0.002(3) 0.016(3) 0.018(3)
C9 0.058(3) 0.076(4) 0.073(4) -0.010(3) 0.027(3) 0.005(3)
O5 0.058(2) 0.064(2) 0.043(2) 0.001(2) 0.0166(15) 0.005(2)
C10 0.051(3) 0.086(4) 0.039(3) 0.007(3) 0.013(2) -0.004(3)
C11 0.051(3) 0.057(3) 0.040(3) 0.006(2) 0.001(2) -0.009(2)
O6 0.042(2) 0.046(2) 0.042(2) 0.0053(14) 0.0103(14) -0.0038(15)
C12 0.047(3) 0.038(3) 0.025(2) 0.003(2) -0.006(2) -0.002(2)
C13 0.044(3) 0.035(2) 0.022(2) 0.004(2) -0.004(2) -0.004(2)
C14 0.058(3) 0.045(3) 0.034(2) 0.009(2) -0.001(2) -0.015(2)
C15 0.078(4) 0.028(3) 0.038(3) 0.000(2) -0.007(2) -0.008(3)
C16 0.066(3) 0.030(3) 0.033(2) -0.004(2) -0.012(2) 0.003(2)
C17 0.045(3) 0.034(2) 0.026(2) 0.000(2) 0.000(2) -0.001(2)
C18 0.059(3) 0.036(3) 0.028(2) -0.009(2) -0.003(2) 0.010(2)
O7 0.070(2) 0.052(2) 0.059(2) -0.002(2) 0.016(2) 0.019(2)
C19 0.043(2) 0.040(3) 0.026(2) -0.003(2) -0.003(2) 0.005(2)
C20 0.039(3) 0.056(3) 0.030(2) -0.009(2) 0.002(2) 0.005(2)
C21 0.043(3) 0.064(3) 0.030(2) 0.001(2) -0.001(2) -0.005(2)
C22 0.056(3) 0.043(3) 0.028(2) 0.004(2) -0.002(2) -0.012(2)
O11 0.098(3) 0.056(2) 0.042(2) -0.013(2) 0.003(2) 0.030(2)
O12 0.114(3) 0.057(2) 0.048(2) -0.013(2) 0.016(2) -0.032(2)
O13 0.102(3) 0.074(3) 0.053(2) -0.007(2) 0.026(2) -0.021(2)
N21 0.079(4) 0.087(4) 0.064(3) 0.001(3) 0.004(3) -0.018(3)
O21 0.096(4) 0.215(7) 0.130(4) 0.041(4) -0.029(3) -0.065(4)
O22 0.098(3) 0.107(4) 0.102(3) 0.037(3) 0.019(3) -0.006(3)
O23 0.130(4) 0.084(4) 0.153(5) 0.025(3) -0.031(4) 0.001(3)

loop_
_atom_site_label
_atom_site_type_symbol
_atom_site_fract_x
_atom_site_fract_y
_atom_site_fract_z
_atom_site_U_iso_or_equiv
_atom_site_thermal_displace_type
_atom_site_occupancy
_atom_site_calc_flag
_atom_site_refinement_flags
_atom_site_disorder_group
O1 O 0.3309(2) -0.0469(2) 0.5873(4) 0.0473(8) Uani 1 d . .
C1 C 0.3542(2) -0.0967(2) 0.4923(5) 0.0343(10) Uani 1 d . .
C2 C 0.4108(2) -0.0760(2) 0.3861(5) 0.0323(10) Uani 1 d . .
C3 C 0.4232(2) 0.0048(3) 0.3350(5) 0.0357(10) Uani 1 d . .
O2 O 0.37848(14) 0.0625(2) 0.3732(3) 0.0392(7) Uani 1 d . .
C4 C 0.3885(2) 0.1434(2) 0.3128(6) 0.0434(11) Uani 1 d . .
H4A H 0.3808(2) 0.1456(2) 0.1804(6) 0.035(10) Uiso 1 calc R .
H4B H 0.4359(2) 0.1612(2) 0.3521(6) 0.048(12) Uiso 1 calc R .
C5 C 0.3391(2) 0.1971(3) 0.3904(6) 0.0471(12) Uani 1 d . .
H5A H 0.3445(2) 0.1911(3) 0.5222(6) 0.044(11) Uiso 1 calc R .
H5B H 0.3485(2) 0.2544(3) 0.3621(6) 0.049(12) Uiso 1 calc R .
O3 O 0.27131(15) 0.1771(2) 0.3199(4) 0.0444(8) Uani 1 d . .
C6 C 0.2221(2) 0.2317(3) 0.3778(6) 0.0500(12) Uani 1 d . .
H6A H 0.2227(2) 0.2832(3) 0.3105(6) 0.076(16) Uiso 1 calc R .
H6B H 0.2339(2) 0.2438(3) 0.5066(6) 0.061(14) Uiso 1 calc R .
C7 C 0.1527(3) 0.1953(3) 0.3479(6) 0.0590(14) Uani 1 d . .
H7A H 0.1177(3) 0.2373(3) 0.3612(6) 0.087(17) Uiso 1 calc R .
H7B H 0.1442(3) 0.1728(3) 0.2253(6) 0.058(14) Uiso 1 calc R .
O4 O 0.1486(2) 0.1325(2) 0.4766(4) 0.0580(9) Uani 1 d . .
C8 C 0.0807(2) 0.1030(3) 0.4798(8) 0.0660(15) Uani 1 d . .
H8A H 0.0631(2) 0.0806(3) 0.3612(8) 0.065(15) Uiso 1 calc R .
H8B H 0.0503(2) 0.1477(3) 0.5081(8) 0.075(16) Uiso 1 calc R .
C9 C 0.0822(3) 0.0382(3) 0.6195(8) 0.067(2) Uani 1 d . .
H9A H 0.1078(3) 0.0575(3) 0.7329(8) 0.092(20) Uiso 1 calc R .
H9B H 0.0351(3) 0.0247(3) 0.6423(8) 0.076(16) Uiso 1 calc R .
O5 O 0.1149(2) -0.0323(2) 0.5571(4) 0.0540(9) Uani 1 d . .
C10 C 0.1255(2) -0.0933(3) 0.6923(6) 0.0578(13) Uani 1 d . .
H10A H 0.0812(2) -0.1082(3) 0.7329(6) 0.063(14) Uiso 1 calc R .
H10B H 0.1555(2) -0.0718(3) 0.7965(6) 0.096(19) Uiso 1 calc R .
C11 C 0.1576(2) -0.1670(3) 0.6219(6) 0.0493(12) Uani 1 d . .
H11A H 0.1608(2) -0.2108(3) 0.7125(6) 0.055(13) Uiso 1 calc R .
H11B H 0.1296(2) -0.1867(3) 0.5125(6) 0.042(11) Uiso 1 calc R .
O6 O 0.22403(14) -0.1451(2) 0.5822(4) 0.0431(8) Uani 1 d . .
C12 C 0.2668(2) -0.2053(3) 0.5425(5) 0.0375(10) Uani 1 d . .
C13 C 0.3308(2) -0.1835(2) 0.4908(5) 0.0342(10) Uani 1 d . .
C14 C 0.2502(2) -0.2881(3) 0.5473(5) 0.0459(12) Uani 1 d . .
H14A H 0.2070(2) -0.3037(3) 0.5799(5) 0.045(12) Uiso 1 calc R .
C15 C 0.2949(3) -0.3468(3) 0.5058(6) 0.0492(12) Uani 1 d . .
H15A H 0.2829(3) -0.4024(3) 0.5127(6) 0.064(14) Uiso 1 calc R .
C16 C 0.3570(2) -0.3258(3) 0.4544(5) 0.0442(11) Uani 1 d . .
H16A H 0.3877(2) -0.3667(3) 0.4252(5) 0.038(11) Uiso 1 calc R .
C17 C 0.3750(2) -0.2447(2) 0.4450(5) 0.0352(10) Uani 1 d . .
C18 C 0.4418(2) -0.2230(3) 0.3848(5) 0.0417(11) Uani 1 d . .
O7 O 0.4844(2) -0.2759(2) 0.3633(4) 0.0596(9) Uani 1 d . .
C19 C 0.4555(2) -0.1374(3) 0.3428(5) 0.0371(10) Uani 1 d . .
C20 C 0.5131(2) -0.1191(3) 0.2576(5) 0.0417(11) Uani 1 d . .
H20A H 0.5438(2) -0.1607(3) 0.2317(5) 0.024(10) Uiso 1 calc R .
C21 C 0.5244(2) -0.0398(3) 0.2124(5) 0.0460(12) Uani 1 d . .
H21A H 0.5638(2) -0.0267(3) 0.1568(5) 0.063(15) Uiso 1 calc R .
C22 C 0.4798(2) 0.0207(3) 0.2460(5) 0.0429(11) Uani 1 d . .
H22A H 0.4876(2) 0.0744(3) 0.2077(5) 0.026(10) Uiso 1 calc R .
O11 O 0.2616(2) 0.0794(2) 0.7265(4) 0.0660(10) Uani 1 d D .
H11C H 0.2842(23) 0.0407(22) 0.6872(66) 0.079 Uiso 1 d D .
H11D H 0.2258(17) 0.0888(32) 0.6558(60) 0.079 Uiso 1 d D .
O12 O 0.2321(2) 0.0510(2) 0.0691(4) 0.0724(11) Uani 1 d D .
H12C H 0.2443(27) 0.0566(32) -0.0363(37) 0.087 Uiso 1 d D .
H12D H 0.2472(26) 0.0882(24) 0.1422(59) 0.087 Uiso 1 d D .
O13 O 0.1577(2) -0.0556(2) 0.2184(5) 0.0749(11) Uani 1 d D .
H13C H 0.1464(27) -0.0458(34) 0.3230(39) 0.090 Uiso 1 d D .
H13D H 0.1851(23) -0.0187(25) 0.1841(71) 0.090 Uiso 1 d D .
N21 N 0.0185(3) -0.1511(4) 0.0899(7) 0.0769(14) Uani 1 d . .
O21 O -0.0359(3) -0.1662(4) 0.0166(8) 0.150(3) Uani 1 d . .
O22 O 0.0426(2) -0.0792(3) 0.0590(6) 0.1020(15) Uani 1 d D .
H22B H 0.0815(2) -0.0737(3) 0.1168(6) 0.122 Uiso 1 calc RD .
O23 O 0.0497(3) -0.1918(3) 0.2004(8) 0.126(2) Uani 1 d . .

loop_
_atom_type_symbol
_atom_type_description
_atom_type_scat_dispersion_real
_atom_type_scat_dispersion_imag
_atom_type_scat_source
C C 0.0033 0.0016 'International Tables Vol C Tables 4.2.6.8 and 6.1.1.4'
H H 0.0000 0.0000 'International Tables Vol C Tables 4.2.6.8 and 6.1.1.4'
N N 0.0061 0.0033 'International Tables Vol C Tables 4.2.6.8 and 6.1.1.4'
O O 0.0106 0.0060 'International Tables Vol C Tables 4.2.6.8 and 6.1.1.4'

loop_
_geom_angle_atom_site_label_1
_geom_angle_atom_site_label_2
_geom_angle_atom_site_label_3
_geom_angle
_geom_angle_site_symmetry_1
_geom_angle_site_symmetry_3
_geom_angle_publ_flag
O1 C1 C2 121.5(4) . . ?
O1 C1 C13 120.7(4) . . ?
C2 C1 C13 117.6(4) . . ?
C19 C2 C3 118.7(4) . . ?
C19 C2 C1 119.4(4) . . ?
C3 C2 C1 121.8(4) . . ?
O2 C3 C22 123.4(4) . . ?
O2 C3 C2 117.8(3) . . ?
C22 C3 C2 118.8(4) . . ?
C3 O2 C4 118.0(3) . . ?
O2 C4 C5 108.0(3) . . ?
O3 C5 C4 110.3(3) . . ?
C5 O3 C6 112.5(3) . . ?
O3 C6 C7 110.2(4) . . ?
O4 C7 C6 108.4(4) . . ?
C8 O4 C7 112.8(4) . . ?
O4 C8 C9 108.3(4) . . ?
O5 C9 C8 108.7(4) . . ?
C10 O5 C9 111.8(4) . . ?
O5 C10 C11 110.6(4) . . ?
O6 C11 C10 107.8(4) . . ?
C12 O6 C11 118.1(3) . . ?
O6 C12 C14 123.4(4) . . ?
O6 C12 C13 118.3(4) . . ?
C14 C12 C13 118.3(4) . . ?
C17 C13 C12 119.1(4) . . ?
C17 C13 C1 119.2(4) . . ?
C12 C13 C1 121.6(4) . . ?
C15 C14 C12 121.5(4) . . ?
C14 C15 C16 120.4(4) . . ?
C15 C16 C17 120.1(4) . . ?
C16 C17 C13 120.7(4) . . ?
C16 C17 C18 119.3(4) . . ?
C13 C17 C18 120.0(4) . . ?
O7 C18 C19 120.1(4) . . ?
O7 C18 C17 120.8(4) . . ?
C19 C18 C17 119.1(4) . . ?
C20 C19 C2 121.1(4) . . ?
C20 C19 C18 118.8(4) . . ?
C2 C19 C18 120.2(4) . . ?
C21 C20 C19 118.7(4) . . ?
C22 C21 C20 121.3(4) . . ?
C21 C22 C3 121.3(4) . . ?
O21 N21 O23 125.4(6) . . ?
O21 N21 O22 116.2(6) . . ?
O23 N21 O22 118.1(5) . . ?

loop_
_geom_bond_atom_site_label_1
_geom_bond_atom_site_label_2
_geom_bond_distance
_geom_bond_site_symmetry_2
_geom_bond_publ_flag
O1 C1 1.214(4) . ?
C1 C2 1.486(5) . ?
C1 C13 1.505(5) . ?
C2 C19 1.406(5) . ?
C2 C3 1.417(5) . ?
C3 O2 1.352(5) . ?
C3 C22 1.391(6) . ?
O2 C4 1.430(4) . ?
C4 C5 1.488(6) . ?
C5 O3 1.417(5) . ?
O3 C6 1.430(5) . ?
C6 C7 1.486(7) . ?
C7 O4 1.427(5) . ?
O4 C8 1.427(6) . ?
C8 C9 1.497(7) . ?
C9 O5 1.436(5) . ?
O5 C10 1.429(5) . ?
C10 C11 1.495(6) . ?
C11 O6 1.424(5) . ?
O6 C12 1.359(5) . ?
C12 C14 1.406(6) . ?
C12 C13 1.410(5) . ?
C13 C17 1.404(5) . ?
C14 C15 1.371(6) . ?
C15 C16 1.371(6) . ?
C16 C17 1.387(5) . ?
C17 C18 1.486(6) . ?
C18 O7 1.234(5) . ?
C18 C19 1.480(6) . ?
C19 C20 1.402(6) . ?
C20 C21 1.376(6) . ?
C21 C22 1.374(6) . ?
N21 O21 1.173(6) . ?
N21 O23 1.184(6) . ?
N21 O22 1.309(6) . ?

loop_
_geom_torsion_atom_site_label_1
_geom_torsion_atom_site_label_2
_geom_torsion_atom_site_label_3
_geom_torsion_atom_site_label_4
_geom_torsion
_geom_torsion_site_symmetry_1
_geom_torsion_site_symmetry_2
_geom_torsion_site_symmetry_3
_geom_torsion_site_symmetry_4
_geom_torsion_publ_flag
O1 C1 C2 C19 152.4(4) . . . . ?
C13 C1 C2 C19 -22.3(5) . . . . ?
O1 C1 C2 C3 -24.1(5) . . . . ?
C13 C1 C2 C3 161.1(3) . . . . ?
C19 C2 C3 O2 178.1(3) . . . . ?
C1 C2 C3 O2 -5.4(5) . . . . ?
C19 C2 C3 C22 -0.8(5) . . . . ?
C1 C2 C3 C22 175.8(3) . . . . ?
C22 C3 O2 C4 2.4(5) . . . . ?
C2 C3 O2 C4 -176.4(3) . . . . ?
C3 O2 C4 C5 -172.7(3) . . . . ?
O2 C4 C5 O3 -65.8(4) . . . . ?
C4 C5 O3 C6 -174.7(3) . . . . ?
C5 O3 C6 C7 -162.9(3) . . . . ?
O3 C6 C7 O4 72.7(4) . . . . ?
C6 C7 O4 C8 169.9(4) . . . . ?
C7 O4 C8 C9 -179.6(4) . . . . ?
O4 C8 C9 O5 -71.3(5) . . . . ?
C8 C9 O5 C10 173.0(4) . . . . ?
C9 O5 C10 C11 178.2(4) . . . . ?
O5 C10 C11 O6 65.1(5) . . . . ?
C10 C11 O6 C12 170.0(3) . . . . ?
C11 O6 C12 C14 -3.3(5) . . . . ?
C11 O6 C12 C13 175.6(3) . . . . ?
O6 C12 C13 C17 -178.5(3) . . . . ?
C14 C12 C13 C17 0.5(5) . . . . ?
O6 C12 C13 C1 4.6(5) . . . . ?
C14 C12 C13 C1 -176.5(3) . . . . ?
O1 C1 C13 C17 -153.5(4) . . . . ?
C2 C1 C13 C17 21.4(5) . . . . ?
O1 C1 C13 C12 23.4(5) . . . . ?
C2 C1 C13 C12 -161.7(3) . . . . ?
O6 C12 C14 C15 179.9(4) . . . . ?
C13 C12 C14 C15 1.0(6) . . . . ?
C12 C14 C15 C16 -1.5(6) . . . . ?
C14 C15 C16 C17 0.3(6) . . . . ?
C15 C16 C17 C13 1.2(6) . . . . ?
C15 C16 C17 C18 -178.5(4) . . . . ?
C12 C13 C17 C16 -1.5(5) . . . . ?
C1 C13 C17 C16 175.4(3) . . . . ?
C12 C13 C17 C18 178.1(3) . . . . ?
C1 C13 C17 C18 -4.9(5) . . . . ?
C16 C17 C18 O7 -8.5(6) . . . . ?
C13 C17 C18 O7 171.9(4) . . . . ?
C16 C17 C18 C19 168.8(3) . . . . ?
C13 C17 C18 C19 -10.9(5) . . . . ?
C3 C2 C19 C20 2.7(5) . . . . ?
C1 C2 C19 C20 -173.9(3) . . . . ?
C3 C2 C19 C18 -176.5(3) . . . . ?
C1 C2 C19 C18 6.8(5) . . . . ?
O7 C18 C19 C20 8.0(6) . . . . ?
C17 C18 C19 C20 -169.3(3) . . . . ?
O7 C18 C19 C2 -172.8(4) . . . . ?
C17 C18 C19 C2 10.0(5) . . . . ?
C2 C19 C20 C21 -1.7(6) . . . . ?
C18 C19 C20 C21 177.5(4) . . . . ?
C19 C20 C21 C22 -1.3(6) . . . . ?
C20 C21 C22 C3 3.2(6) . . . . ?
O2 C3 C22 C21 179.1(4) . . . . ?
C2 C3 C22 C21 -2.1(6) . . . . ?
